data_1553774
loop_
_publ_author_name
'Kubota, Yasuhiro'
'Tsukamoto, Masahiro'
'Ohnishi, Katsuhiro'
'Jin, Jiye'
'Funabiki, Kazumasa'
'Matsui, Masaki'

_publ_section_title
;
 Synthesis and fluorescence properties of novel squarylium--boron
 complexes
;
_journal_issue 8
_journal_name_full 'Organic Chemistry Frontiers'
_journal_page_first 1522
_journal_paper_doi 10.1039/C7QO00225D
_journal_volume 4
_journal_year 2017
_chemical_formula_sum 'C20 H23 B F2 N2 O2'
_chemical_formula_weight 372.21
_space_group_crystal_system triclinic
_space_group_IT_number 2
_space_group_name_Hall '-P 1'
_space_group_name_H-M_alt 'P -1'
_atom_sites_solution_hydrogens mixed
_audit_creation_method SHELXL-2014/7
_audit_update_record
;
2017-03-08 deposited with the CCDC.
2017-04-28 downloaded from the CCDC.
;
_cell_angle_alpha 73.19(6)
_cell_angle_beta 69.99(5)
_cell_angle_gamma 72.45(4)
_cell_formula_units_Z 2
_cell_length_a 9.003(10)
_cell_length_b 10.762(12)
_cell_length_c 11.631(12)
_cell_measurement_reflns_used 4385
_cell_measurement_temperature 293(2)
_cell_measurement_theta_max 27.370
_cell_measurement_theta_min 2.471
_cell_volume 987.6(19)
_computing_structure_refinement 'SHELXL-2014/7 (Sheldrick, 2014)'
_diffrn_ambient_temperature 293(2)
_diffrn_measured_fraction_theta_full 0.983
_diffrn_measured_fraction_theta_max 0.978
_diffrn_measurement_device_type 'Rigaku XtaLAB mini'
_diffrn_radiation_type MoK\a
_diffrn_radiation_wavelength 0.71075
_diffrn_reflns_av_R_equivalents 0.0341
_diffrn_reflns_av_unetI/netI 0.0474
_diffrn_reflns_Laue_measured_fraction_full 0.983
_diffrn_reflns_Laue_measured_fraction_max 0.978
_diffrn_reflns_limit_h_max 11
_diffrn_reflns_limit_h_min -11
_diffrn_reflns_limit_k_max 13
_diffrn_reflns_limit_k_min -13
_diffrn_reflns_limit_l_max 15
_diffrn_reflns_limit_l_min -15
_diffrn_reflns_number 9489
_diffrn_reflns_point_group_measured_fraction_full 0.983
_diffrn_reflns_point_group_measured_fraction_max 0.978
_diffrn_reflns_theta_full 25.242
_diffrn_reflns_theta_max 27.370
_diffrn_reflns_theta_min 2.471
_exptl_absorpt_coefficient_mu 0.093
_exptl_crystal_colour purple
_exptl_crystal_density_diffrn 1.252
_exptl_crystal_description block
_exptl_crystal_F_000 392
_exptl_crystal_size_max 0.200
_exptl_crystal_size_mid 0.200
_exptl_crystal_size_min 0.200
_refine_diff_density_max 0.276
_refine_diff_density_min -0.216
_refine_diff_density_rms 0.048
_refine_ls_extinction_method none
_refine_ls_goodness_of_fit_ref 1.048
_refine_ls_hydrogen_treatment mixed
_refine_ls_matrix_type full
_refine_ls_number_parameters 248
_refine_ls_number_reflns 4385
_refine_ls_number_restraints 0
_refine_ls_restrained_S_all 1.048
_refine_ls_R_factor_all 0.0802
_refine_ls_R_factor_gt 0.0596
_refine_ls_shift/su_max 0.000
_refine_ls_shift/su_mean 0.000
_refine_ls_structure_factor_coef Fsqd
_refine_ls_weighting_details 'w=1/[\s^2^(Fo^2^)+(0.1079P)^2^] where P=(Fo^2^+2Fc^2^)/3'
_refine_ls_weighting_scheme calc
_refine_ls_wR_factor_gt 0.1648
_refine_ls_wR_factor_ref 0.1833
_reflns_Friedel_coverage 0.000
_reflns_number_gt 3039
_reflns_number_total 4385
_reflns_threshold_expression 'I > 2\s(I)'
_cod_data_source_file c7qo00225d2.cif
_cod_data_source_block CrystalClear
_cod_database_code 1553774
_shelx_shelxl_version_number 2014/7
_shelx_space_group_comment
;
The symmetry employed for this shelxl refinement is uniquely defined
by the following loop, which should always be used as a source of
symmetry information in preference to the above space-group names.
They are only intended as comments.
;
_shelx_estimated_absorpt_t_min 0.982
_shelx_estimated_absorpt_t_max 0.982

loop_
_space_group_symop_operation_xyz
'x, y, z'
'-x, -y, -z'

loop_
_atom_site_label
_atom_site_type_symbol
_atom_site_fract_x
_atom_site_fract_y
_atom_site_fract_z
_atom_site_U_iso_or_equiv
_atom_site_adp_type
_atom_site_occupancy
_atom_site_site_symmetry_order
_atom_site_calc_flag
_atom_site_refinement_flags_posn
_atom_site_refinement_flags_adp
O1 O 0.39391(15) 0.83053(13) 0.38163(13) 0.0510(3) Uani 1 1 d . .
F1 F 0.12374(13) 0.93723(13) 0.38148(12) 0.0661(4) Uani 1 1 d . .
O2 O 0.76153(17) 1.07423(14) 0.31298(15) 0.0625(4) Uani 1 1 d . .
F2 F 0.27133(17) 0.79044(13) 0.25317(14) 0.0754(4) Uani 1 1 d . .
N2 N 0.83561(18) 0.82131(15) 0.53048(15) 0.0429(4) Uani 1 1 d . .
H2 H 0.877(3) 0.892(2) 0.489(3) 0.077(8) Uiso 1 1 d . .
C9 C 0.70536(19) 0.79313(16) 0.51081(16) 0.0398(4) Uani 1 1 d . .
N1 N 0.32887(18) 1.00995(16) 0.19530(14) 0.0466(4) Uani 1 1 d . .
C7 C 0.6305(2) 0.87959(17) 0.42130(16) 0.0401(4) Uani 1 1 d . .
C8 C 0.5030(2) 0.89427(17) 0.36719(16) 0.0405(4) Uani 1 1 d . .
C5 C 0.53227(19) 1.01316(17) 0.27869(16) 0.0400(4) Uani 1 1 d . .
C11 C 0.7991(2) 0.62603(17) 0.65900(16) 0.0430(4) Uani 1 1 d . .
C12 C 0.8931(2) 0.72233(17) 0.61758(16) 0.0430(4) Uani 1 1 d . .
C10 C 0.6814(2) 0.66902(18) 0.59246(17) 0.0438(4) Uani 1 1 d . .
C6 C 0.6645(2) 1.00763(18) 0.33188(17) 0.0435(4) Uani 1 1 d . .
C4 C 0.44806(19) 1.07351(17) 0.18945(16) 0.0420(4) Uani 1 1 d . .
C3 C 0.4576(2) 1.1820(2) 0.08542(18) 0.0509(4) Uani 1 1 d . .
C1 C 0.2675(2) 1.0766(2) 0.09718(18) 0.0543(5) Uani 1 1 d . .
C17 C 1.0341(2) 0.7240(2) 0.6578(2) 0.0592(5) Uani 1 1 d . .
H17 H 1.0557 0.6453 0.7200 0.089 Uiso 1 1 calc R U
H17A H 1.1281 0.7265 0.5868 0.089 Uiso 1 1 calc R U
H17B H 1.0085 0.8014 0.6923 0.089 Uiso 1 1 calc R U
C18 C 0.8299(3) 0.49726(19) 0.75119(19) 0.0557(5) Uani 1 1 d . .
H18 H 0.7332 0.4616 0.7833 0.067 Uiso 1 1 calc R U
H18A H 0.8495 0.5154 0.8211 0.067 Uiso 1 1 calc R U
C2 C 0.3465(2) 1.1813(2) 0.02618(19) 0.0569(5) Uani 1 1 d . .
C16 C 0.5682(3) 1.2749(2) 0.0510(2) 0.0674(6) Uani 1 1 d . .
H16 H 0.6301 1.2494 0.1103 0.101 Uiso 1 1 calc R U
H16A H 0.6405 1.2706 -0.0312 0.101 Uiso 1 1 calc R U
H16B H 0.5048 1.3643 0.0520 0.101 Uiso 1 1 calc R U
C20 C 0.5540(3) 0.6001(2) 0.6029(2) 0.0690(6) Uani 1 1 d . .
H20 H 0.4911 0.6526 0.5463 0.103 Uiso 1 1 calc R U
H20A H 0.6051 0.5142 0.5822 0.103 Uiso 1 1 calc R U
H20B H 0.4843 0.5895 0.6870 0.103 Uiso 1 1 calc R U
C19 C 0.9742(3) 0.3916(2) 0.6959(3) 0.0724(7) Uani 1 1 d . .
H19 H 0.9871 0.3123 0.7594 0.109 Uiso 1 1 calc R U
H19A H 0.9547 0.3713 0.6279 0.109 Uiso 1 1 calc R U
H19B H 1.0711 0.4251 0.6658 0.109 Uiso 1 1 calc R U
B1 B 0.2761(2) 0.8907(2) 0.3017(2) 0.0481(5) Uani 1 1 d . .
C13 C 0.1340(3) 1.0396(3) 0.0728(3) 0.0741(7) Uani 1 1 d . .
H13 H 0.1084 1.0988 -0.0008 0.111 Uiso 1 1 calc R U
H13A H 0.1692 0.9497 0.0604 0.111 Uiso 1 1 calc R U
H13B H 0.0393 1.0466 0.1431 0.111 Uiso 1 1 calc R U
C14 C 0.3162(3) 1.2745(3) -0.0937(2) 0.0761(7) Uani 1 1 d . .
H14 H 0.4186 1.2927 -0.1503 0.091 Uiso 1 1 calc R U
H14A H 0.2745 1.2302 -0.1337 0.091 Uiso 1 1 calc R U
C15 C 0.2012(5) 1.4018(4) -0.0736(4) 0.1379(17) Uani 1 1 d . .
H15 H 0.1872 1.4560 -0.1524 0.207 Uiso 1 1 calc R U
H15A H 0.0985 1.3850 -0.0193 0.207 Uiso 1 1 calc R U
H15B H 0.2428 1.4475 -0.0360 0.207 Uiso 1 1 calc R U

loop_
_atom_site_aniso_label
_atom_site_aniso_U_11
_atom_site_aniso_U_22
_atom_site_aniso_U_33
_atom_site_aniso_U_23
_atom_site_aniso_U_13
_atom_site_aniso_U_12
O1 0.0493(7) 0.0535(7) 0.0578(8) 0.0008(6) -0.0226(6) -0.0253(6)
F1 0.0426(6) 0.0783(8) 0.0686(8) -0.0028(6) -0.0087(5) -0.0208(6)
O2 0.0601(8) 0.0624(8) 0.0783(10) 0.0015(8) -0.0332(7) -0.0321(7)
F2 0.0923(10) 0.0714(8) 0.0882(9) -0.0181(7) -0.0421(8) -0.0337(7)
N2 0.0427(8) 0.0402(7) 0.0497(8) -0.0018(6) -0.0200(6) -0.0140(6)
C9 0.0362(8) 0.0403(8) 0.0458(9) -0.0084(7) -0.0151(7) -0.0093(7)
N1 0.0409(7) 0.0586(9) 0.0452(8) -0.0080(7) -0.0178(6) -0.0143(7)
C7 0.0379(8) 0.0424(8) 0.0423(9) -0.0079(7) -0.0128(7) -0.0116(7)
C8 0.0367(8) 0.0445(9) 0.0426(9) -0.0092(7) -0.0125(7) -0.0107(7)
C5 0.0371(8) 0.0435(8) 0.0423(9) -0.0078(7) -0.0128(7) -0.0126(7)
C11 0.0464(9) 0.0422(9) 0.0416(9) -0.0051(7) -0.0144(7) -0.0126(7)
C12 0.0437(9) 0.0428(8) 0.0443(9) -0.0054(7) -0.0185(7) -0.0088(7)
C10 0.0425(9) 0.0452(9) 0.0470(9) -0.0084(8) -0.0136(7) -0.0142(7)
C6 0.0404(8) 0.0467(9) 0.0462(9) -0.0045(8) -0.0160(7) -0.0140(7)
C4 0.0369(8) 0.0482(9) 0.0432(9) -0.0094(7) -0.0131(7) -0.0109(7)
C3 0.0528(10) 0.0546(10) 0.0432(9) -0.0034(8) -0.0161(8) -0.0128(9)
C1 0.0472(10) 0.0729(13) 0.0484(11) -0.0127(10) -0.0216(8) -0.0118(9)
C17 0.0623(12) 0.0575(11) 0.0701(13) 0.0021(10) -0.0408(10) -0.0201(10)
C18 0.0667(12) 0.0492(10) 0.0505(11) 0.0034(8) -0.0224(9) -0.0185(9)
C2 0.0574(11) 0.0629(12) 0.0497(11) -0.0041(9) -0.0241(9) -0.0090(9)
C16 0.0747(14) 0.0642(13) 0.0626(13) 0.0076(10) -0.0240(11) -0.0292(11)
C20 0.0700(13) 0.0665(13) 0.0832(16) 0.0042(12) -0.0331(12) -0.0387(11)
C19 0.0764(15) 0.0461(11) 0.0891(17) -0.0071(11) -0.0285(13) -0.0065(11)
B1 0.0429(10) 0.0539(11) 0.0566(12) -0.0094(10) -0.0196(9) -0.0192(9)
C13 0.0633(13) 0.0985(18) 0.0787(16) -0.0192(14) -0.0415(12) -0.0185(13)
C14 0.0842(16) 0.0845(17) 0.0538(13) -0.0038(12) -0.0332(11) -0.0048(14)
C15 0.191(4) 0.110(3) 0.088(2) -0.028(2) -0.072(3) 0.046(3)

loop_
_atom_type_symbol
_atom_type_description
_atom_type_scat_dispersion_real
_atom_type_scat_dispersion_imag
_atom_type_scat_source
C C 0.0033 0.0016 'International Tables Vol C Tables 4.2.6.8 and 6.1.1.4'
H H 0.0000 0.0000 'International Tables Vol C Tables 4.2.6.8 and 6.1.1.4'
B B 0.0013 0.0007 'International Tables Vol C Tables 4.2.6.8 and 6.1.1.4'
N N 0.0061 0.0033 'International Tables Vol C Tables 4.2.6.8 and 6.1.1.4'
O O 0.0106 0.0060 'International Tables Vol C Tables 4.2.6.8 and 6.1.1.4'
F F 0.0171 0.0103 'International Tables Vol C Tables 4.2.6.8 and 6.1.1.4'

loop_
_geom_angle_atom_site_label_1
_geom_angle_atom_site_label_2
_geom_angle_atom_site_label_3
_geom_angle
C8 O1 B1 118.20(16)
C12 N2 C9 110.13(16)
C7 C9 N2 120.12(17)
C7 C9 C10 133.13(17)
N2 C9 C10 106.71(16)
C1 N1 C4 106.77(17)
C1 N1 B1 128.68(17)
C4 N1 B1 124.46(15)
C9 C7 C8 141.04(17)
C9 C7 C6 131.63(17)
C8 C7 C6 87.30(15)
O1 C8 C5 127.13(16)
O1 C8 C7 137.69(17)
C5 C8 C7 95.17(15)
O1 C8 C6 174.46(15)
C5 C8 C6 47.35(11)
C7 C8 C6 47.84(11)
C4 C5 C8 122.30(17)
C4 C5 C6 149.22(17)
C8 C5 C6 88.36(15)
C12 C11 C10 107.66(17)
C12 C11 C18 124.72(17)
C10 C11 C18 127.50(17)
N2 C12 C11 108.48(17)
N2 C12 C17 122.45(18)
C11 C12 C17 129.07(17)
C11 C10 C9 107.02(16)
C11 C10 C20 127.80(18)
C9 C10 C20 125.18(18)
O2 C6 C5 136.89(18)
O2 C6 C7 133.98(17)
C5 C6 C7 89.13(15)
O2 C6 C8 178.77(16)
C5 C6 C8 44.29(11)
C7 C6 C8 44.86(10)
C5 C4 N1 114.97(17)
C5 C4 C3 135.62(17)
N1 C4 C3 109.27(16)
C2 C3 C4 106.17(18)
C2 C3 C16 129.3(2)
C4 C3 C16 124.53(18)
N1 C1 C2 110.08(19)
N1 C1 C13 122.7(2)
C2 C1 C13 127.2(2)
C11 C18 C19 113.77(19)
C3 C2 C1 107.66(19)
C3 C2 C14 126.7(2)
C1 C2 C14 125.7(2)
F2 B1 F1 110.80(18)
F2 B1 O1 107.00(17)
F1 B1 O1 107.01(18)
F2 B1 N1 111.17(19)
F1 B1 N1 109.09(17)
O1 B1 N1 111.69(16)
C15 C14 C2 113.5(2)

loop_
_geom_bond_atom_site_label_1
_geom_bond_atom_site_label_2
_geom_bond_distance
O1 C8 1.300(2)
O1 B1 1.524(3)
F1 B1 1.406(3)
O2 C6 1.217(2)
F2 B1 1.372(3)
N2 C12 1.353(3)
N2 C9 1.399(3)
C9 C7 1.395(3)
C9 C10 1.426(3)
N1 C1 1.357(3)
N1 C4 1.411(3)
N1 B1 1.565(3)
C7 C8 1.437(3)
C7 C6 1.511(3)
C8 C5 1.422(3)
C8 C6 2.036(3)
C5 C4 1.388(3)
C5 C6 1.498(3)
C11 C12 1.408(3)
C11 C10 1.412(3)
C11 C18 1.503(3)
C12 C17 1.502(3)
C10 C20 1.498(3)
C4 C3 1.416(3)
C3 C2 1.398(3)
C3 C16 1.500(3)
C1 C2 1.414(3)
C1 C13 1.508(3)
C18 C19 1.535(3)
C2 C14 1.521(3)
C14 C15 1.472(4)

loop_
_geom_torsion_atom_site_label_1
_geom_torsion_atom_site_label_2
_geom_torsion_atom_site_label_3
_geom_torsion_atom_site_label_4
_geom_torsion
C12 N2 C9 C7 -177.73(15)
C12 N2 C9 C10 0.53(19)
N2 C9 C7 C8 178.68(19)
C10 C9 C7 C8 1.0(4)
N2 C9 C7 C6 1.0(3)
C10 C9 C7 C6 -176.66(17)
B1 O1 C8 C5 -3.7(2)
B1 O1 C8 C7 177.67(19)
C9 C7 C8 O1 2.1(4)
C6 C7 C8 O1 -179.7(2)
C9 C7 C8 C5 -176.8(2)
C6 C7 C8 C5 1.46(13)
C9 C7 C8 C6 -178.2(3)
O1 C8 C5 C4 -3.4(3)
C7 C8 C5 C4 175.68(16)
C6 C8 C5 C4 177.2(2)
O1 C8 C5 C6 179.48(17)
C7 C8 C5 C6 -1.47(13)
C9 N2 C12 C11 -0.74(19)
C9 N2 C12 C17 179.52(17)
C10 C11 C12 N2 0.66(19)
C18 C11 C12 N2 176.83(16)
C10 C11 C12 C17 -179.62(18)
C18 C11 C12 C17 -3.5(3)
C12 C11 C10 C9 -0.33(19)
C18 C11 C10 C9 -176.36(17)
C12 C11 C10 C20 179.58(19)
C18 C11 C10 C20 3.6(3)
C7 C9 C10 C11 177.83(18)
N2 C9 C10 C11 -0.10(19)
C7 C9 C10 C20 -2.1(3)
N2 C9 C10 C20 179.98(18)
C4 C5 C6 O2 5.3(4)
C8 C5 C6 O2 -179.5(2)
C4 C5 C6 C7 -173.9(3)
C8 C5 C6 C7 1.39(12)
C4 C5 C6 C8 -175.3(3)
C9 C7 C6 O2 -2.1(3)
C8 C7 C6 O2 179.4(2)
C9 C7 C6 C5 177.13(18)
C8 C7 C6 C5 -1.38(12)
C9 C7 C6 C8 178.5(2)
C8 C5 C4 N1 1.5(2)
C6 C5 C4 N1 175.9(2)
C8 C5 C4 C3 -173.70(18)
C6 C5 C4 C3 0.7(4)
C1 N1 C4 C5 -176.01(15)
B1 N1 C4 C5 7.1(2)
C1 N1 C4 C3 0.44(19)
B1 N1 C4 C3 -176.41(16)
C5 C4 C3 C2 173.7(2)
N1 C4 C3 C2 -1.7(2)
C5 C4 C3 C16 -6.1(3)
N1 C4 C3 C16 178.48(18)
C4 N1 C1 C2 1.0(2)
B1 N1 C1 C2 177.64(17)
C4 N1 C1 C13 -178.92(18)
B1 N1 C1 C13 -2.2(3)
C12 C11 C18 C19 -75.5(2)
C10 C11 C18 C19 99.9(2)
C4 C3 C2 C1 2.2(2)
C16 C3 C2 C1 -177.9(2)
C4 C3 C2 C14 -177.1(2)
C16 C3 C2 C14 2.7(4)
N1 C1 C2 C3 -2.0(2)
C13 C1 C2 C3 177.85(19)
N1 C1 C2 C14 177.32(19)
C13 C1 C2 C14 -2.8(4)
C8 O1 B1 F2 132.57(18)
C8 O1 B1 F1 -108.62(19)
C8 O1 B1 N1 10.7(2)
C1 N1 B1 F2 51.4(3)
C4 N1 B1 F2 -132.51(18)
C1 N1 B1 F1 -71.1(3)
C4 N1 B1 F1 105.0(2)
C1 N1 B1 O1 170.78(17)
C4 N1 B1 O1 -13.1(2)
C3 C2 C14 C15 -84.5(3)
C1 C2 C14 C15 96.3(3)
